data_1010811
loop_
_publ_author_name
'Silberstein, A'

_publ_section_title
;
Etude cristallographique du bromure double de cuivre et de potassium.
;
_journal_coden_ASTM COREAF
_journal_name_full
;
Comptes Rendus Hebdomadaires des Seances de l'Academie des Sciences
(1884 - 1965)
;
_journal_page_first 540
_journal_page_last 542
_journal_volume 209
_journal_year 1939
_chemical_formula_structural 'K Cu Br3'
_chemical_formula_sum 'Br3 Cu K'
_chemical_name_systematic 'Potassium copper bromide'
_space_group_IT_number 11
_symmetry_cell_setting monoclinic
_symmetry_Int_Tables_number 11
_symmetry_space_group_name_Hall '-P 2yb'
_symmetry_space_group_name_H-M 'P 1 21/m 1'
_cell_angle_alpha 90
_cell_angle_beta 108.38(2)
_cell_angle_gamma 90
_cell_formula_units_Z 4
_cell_length_a 4.28
_cell_length_b 14.43
_cell_length_c 9.68
_cell_volume 567.3
_exptl_crystal_density_meas 3.92
_cod_database_code 1010811

loop_
_symmetry_equiv_pos_as_xyz
x,y,z
-x,1/2+y,-z
-x,-y,-z
x,1/2-y,z

loop_
_atom_site_label
_atom_site_fract_x
_atom_site_fract_y
_atom_site_fract_z
? ? ? ?
